data_2310803
loop_
_publ_author_name
'Abrahams, S.C.'
'Kalnajs, J.'

_publ_section_title
;
 The crystal structure of alpha-potassium superoxide
;
_journal_name_full 'Acta Crystallographica (1,1948-23,1967)'
_journal_page_first 503
_journal_page_last 506
_journal_volume 8
_journal_year 1955
_chemical_formula_sum 'K O2'
_space_group_IT_number 139
_symmetry_space_group_name_Hall '-I 4 2 (1/2*x+1/2*y,-1/2*x+1/2*y,z)'
_symmetry_space_group_name_H-M 'I 4/m m m (a+b,-a+b,c)'
_cell_angle_alpha 90
_cell_angle_beta 90
_cell_angle_gamma 90
_cell_formula_units_Z 4
_cell_length_a 5.704
_cell_length_b 5.704
_cell_length_c 6.699
_cell_volume 217.956
_citation_journal_id_ASTM ACCRA9
_cod_data_source_file Abrahams_ACCRA9_1955_525.cif
_cod_data_source_block K1O2
_cod_original_cell_volume 217.9561
_cod_original_formula_sum 'K1 O2'
_cod_database_code 2310803

loop_
_symmetry_equiv_pos_as_xyz
x,y,z
-y,x,z
-x,-y,z
y,-x,z
-y,-x,-z
x,-y,-z
y,x,-z
-x,y,-z
-x,-y,-z
y,-x,-z
x,y,-z
-y,x,-z
y,x,z
-x,y,z
-y,-x,z
x,-y,z
x+1/2,y+1/2,z
-y+1/2,x+1/2,z
-x+1/2,-y+1/2,z
y+1/2,-x+1/2,z
-y+1/2,-x+1/2,-z
x+1/2,-y+1/2,-z
y+1/2,x+1/2,-z
-x+1/2,y+1/2,-z
-x+1/2,-y+1/2,-z
y+1/2,-x+1/2,-z
x+1/2,y+1/2,-z
-y+1/2,x+1/2,-z
y+1/2,x+1/2,z
-x+1/2,y+1/2,z
-y+1/2,-x+1/2,z
x+1/2,-y+1/2,z
x+1/2,y,z+1/2
-y+1/2,x,z+1/2
-x+1/2,-y,z+1/2
y+1/2,-x,z+1/2
-y+1/2,-x,-z+1/2
x+1/2,-y,-z+1/2
y+1/2,x,-z+1/2
-x+1/2,y,-z+1/2
-x+1/2,-y,-z+1/2
y+1/2,-x,-z+1/2
x+1/2,y,-z+1/2
-y+1/2,x,-z+1/2
y+1/2,x,z+1/2
-x+1/2,y,z+1/2
-y+1/2,-x,z+1/2
x+1/2,-y,z+1/2
x,y+1/2,z+1/2
-y,x+1/2,z+1/2
-x,-y+1/2,z+1/2
y,-x+1/2,z+1/2
-y,-x+1/2,-z+1/2
x,-y+1/2,-z+1/2
y,x+1/2,-z+1/2
-x,y+1/2,-z+1/2
-x,-y+1/2,-z+1/2
y,-x+1/2,-z+1/2
x,y+1/2,-z+1/2
-y,x+1/2,-z+1/2
y,x+1/2,z+1/2
-x,y+1/2,z+1/2
-y,-x+1/2,z+1/2
x,-y+1/2,z+1/2

loop_
_atom_site_label
_atom_site_type_symbol
_atom_site_fract_x
_atom_site_fract_y
_atom_site_fract_z
_atom_site_occupancy
_atom_site_U_iso_or_equiv
O1 O 0 0 0.0955 1 0.0
K1 K+1 0 0 0.5 1 0.0
